data_2003746
loop_
_publ_author_name
'Barren, J. P.'
'Bryant, G. L.'
'Garbauskas, M. F.'
'Mahood, J. A.'

_publ_section_title
;
 Bis(2,4-di-<i>tert</i>-butylphenyl) Pentaerythritol Diphosphite
;
_journal_issue 8
_journal_name_full 'Acta Crystallographica Section C'
_journal_page_first 1636
_journal_page_last 1639
_journal_paper_doi 10.1107/S0108270195000965
_journal_volume 51
_journal_year 1995
_chemical_compound_source 'GE speciality chemicals'
_chemical_formula_moiety 'C33 H50 O6 P2'
_chemical_formula_sum 'C33 H50 O6 P2'
_chemical_formula_weight 604.7
_space_group_IT_number 15
_symmetry_cell_setting monoclinic
_symmetry_space_group_name_Hall '-C 2yc'
_symmetry_space_group_name_H-M 'C 1 2/c 1'
_atom_type_scat_source IntTabC
_cell_angle_alpha 90.
_cell_angle_beta 96.89(3)
_cell_angle_gamma 90.
_cell_formula_units_Z 24
_cell_length_a 78.98(4)
_cell_length_b 5.836(3)
_cell_length_c 43.68(2)
_cell_measurement_reflns_used 33
_cell_measurement_temperature 170
_cell_measurement_theta_max 44.3
_cell_measurement_theta_min 4.1
_cell_volume 19988(17)
_diffrn_measurement_device 'Siemens R3m/V'
_diffrn_measurement_method Wyckoff
_diffrn_radiation_type 'Cu K\a'
_diffrn_radiation_wavelength 1.54178
_diffrn_reflns_av_R_equivalents 0.0285
_diffrn_reflns_limit_h_max 49
_diffrn_reflns_limit_h_min 0
_diffrn_reflns_limit_k_max 6
_diffrn_reflns_limit_k_min 0
_diffrn_reflns_limit_l_max 46
_diffrn_reflns_limit_l_min -46
_diffrn_reflns_number 28386
_diffrn_reflns_theta_max 55
_diffrn_standards_decay_% 5
_diffrn_standards_interval_count 50
_diffrn_standards_number 3
_exptl_absorpt_coefficient_mu 1.5
_exptl_absorpt_correction_type none
_exptl_crystal_colour clear
_exptl_crystal_density_diffrn 1.206
_exptl_crystal_description 'flat needle'
_exptl_crystal_size_max 0.62
_exptl_crystal_size_mid 0.28
_exptl_crystal_size_min 0.20
_refine_diff_density_max 0.303
_refine_diff_density_min -0.340
_refine_ls_extinction_coef 0.000051(4)
_refine_ls_extinction_method 'least-squares refinement of \c in (1+0.001\cF~c~^2^\l^3^/sin2\q)^-1/4^'
_refine_ls_goodness_of_fit_obs 1.185
_refine_ls_number_parameters 1295
_refine_ls_number_reflns 11299
_refine_ls_R_factor_all 0.0553
_refine_ls_R_factor_obs 0.0423
_refine_ls_shift/esd_max -0.004
_refine_ls_structure_factor_coef Fsqd
_refine_ls_weighting_details 'w = 1/[\s^2^(Fo^2^)+(0.0718P)^2^], where P=(Fo^2^+2F~c~^2^)/3'
_refine_ls_weighting_scheme calc
_refine_ls_wR_factor_all 0.1185
_refine_ls_wR_factor_obs 0.1099
_reflns_number_observed 9141
_reflns_number_total 11299
_reflns_observed_criterion I>2\s(I)
_cod_data_source_file as1091.cif
_cod_data_source_block I
_cod_depositor_comments
;
The following automatic conversions were performed:

'_refine_ls_weighting_scheme' value '1/[\s^2^(Fo^2^)+(0.0718P)^2^],
where P=(Fo^2^+2F~c~^2^)/3' was changed to 'calc'. New tag
'_refine_ls_weighting_details' was created. The value of the new tag
was set to 'w = 1/[\s^2^(Fo^2^)+(0.0718P)^2^], where
P=(Fo^2^+2F~c~^2^)/3'.

Automatic conversion script
Id: cif_fix_values 3143 2015-03-26 13:38:13Z robertas 
;
_cod_original_cell_volume 19987(16)
_cod_original_sg_symbol_H-M 'C 2/c'
_cod_database_code 2003746

loop_
_symmetry_equiv_pos_as_xyz
x,y,z
x,-y,1/2+z
-x,-y,-z
-x,y,1/2-z
1/2+x,1/2+y,z
1/2+x,1/2-y,1/2+z
1/2-x,1/2-y,-z
1/2-x,1/2+y,1/2-z

loop_
_atom_site_label
_atom_site_fract_x
_atom_site_fract_y
_atom_site_fract_z
_atom_site_U_iso_or_equiv
P(1A) .0234(1) .0041(1) .0689(1) .032(1)
O(1A) .0123(1) -.1805(3) .0473(1) .031(1)
O(2A) .0359(1) .1007(3) .0451(1) .033(1)
O(3A) .0380(1) -.1630(3) .0878(1) .030(1)
C(1A) .0329(1) -.2337(5) .0098(1) .024(1)
C(2A) .0213(1) -.3479(5) .0309(1) .027(1)
C(3A) .0448(1) -.0606(5) .0278(1) .030(1)
C(4A) .0355(1) -.2784(5) .1148(1) .027(1)
C(5A) .0198(1) -.3734(5) .1186(1) .033(1)
C(6A) .0176(1) -.4944(5) .1450(1) .034(1)
C(7A) .0310(1) -.5279(5) .1681(1) .025(1)
C(8A) .0468(1) -.4313(5) .1635(1) .023(1)
C(9A) .0497(1) -.3065(5) .1373(1) .023(1)
C(10A) .0674(1) -.2090(5) .1332(1) .026(1)
C(11A) .0745(1) -.3296(5) .1060(1) .030(1)
C(12A) .0668(1) .0498(5) .1278(1) .034(1)
C(13A) .0802(1) -.2523(6) .1622(1) .033(1)
C(14A) .0295(1) -.6616(5) .1978(1) .028(1)
C(15A) .0419(1) -.8648(5) .2000(1) .038(1)
C(16A) .0341(1) -.5043(6) .2257(1) .051(1)
C(17A) .0118(1) -.7593(7) .1990(1) .058(1)
P(2A) .0238(1) -.4681(1) -.0538(1) .033(1)
O(4A) .0133(1) -.2716(3) -.0381(1) .030(1)
O(5A) .0353(1) -.5726(3) -.0236(1) .034(1)
O(6A) .0395(1) -.3177(3) -.0656(1) .031(1)
C(18A) .0226(1) -.1102(5) -.0172(1) .027(1)
C(19A) .0444(1) -.4165(5) -.0019(1) .030(1)
C(20A) .0384(1) -.2139(5) -.0945(1) .028(1)
C(21A) .0241(1) -.0914(5) -.1057(1) .034(1)
C(22A) .0233(1) .0201(5) -.1340(1) .033(1)
C(23A) .0368(1) .0100(5) -.1514(1) .026(1)
C(24A) .0511(1) -.1184(5) -.1394(1) .026(1)
C(25A) .0527(1) -.2296(5) -.1110(1) .024(1)
C(26A) .0691(1) -.3546(5) -.0979(1) .027(1)
C(27A) .0767(1) -.2407(5) -.0676(1) .035(1)
C(28A) .0656(1) -.6085(5) -.0921(1) .038(1)
C(29A) .0828(1) -.3423(6) -.1201(1) .038(1)
C(30A) .0366(1) .1280(5) -.1829(1) .028(1)
C(31A) .0529(1) .2678(6) -.1846(1) .039(1)
C(32A) .0351(1) -.0568(5) -.2081(1) .038(1)
C(33A) .0215(1) .2941(5) -.1893(1) .040(1)
P(1B) .1435(1) .1344(2) .2171(1) .040(1)
O(1B) .1534(1) .3188(3) .1980(1) .035(1)
O(2B) .1320(1) .0051(3) .1890(1) .040(1)
O(3B) .1278(1) .2914(3) .2275(1) .035(1)
C(1B) .1333(1) .3112(5) .1503(1) .026(1)
C(2B) .1435(1) .4592(5) .1749(1) .030(1)
C(3B) .1223(1) .1400(5) .1654(1) .035(1)
C(4B) .1287(1) .3956(5) .2564(1) .030(1)
C(5B) .1429(1) .5175(5) .2679(1) .036(1)
C(6B) .1438(1) .6291(5) .2961(1) .033(1)
C(7B) .1302(1) .6176(5) .3134(1) .028(1)
C(8B) .1159(1) .4902(5) .3011(1) .026(1)
C(9B) .1144(1) .3806(5) .2727(1) .025(1)
C(10B) .0979(1) .2578(5) .2592(1) .029(1)
C(11B) .0906(1) .3784(6) .2291(1) .039(1)
C(12B) .1010(1) .0049(5) .2531(1) .040(1)
C(13B) .0841(1) .2694(6) .2812(1) .040(1)
C(14B) .1302(1) .7341(5) .3449(1) .027(1)
C(15B) .1139(1) .8780(5) .3457(1) .036(1)
C(16B) .1310(1) .5502(5) .3700(1) .035(1)
C(17B) .1454(1) .8974(5) .3520(1) .038(1)
P(2B) .1426(1) .5065(1) .0885(1) .037(1)
O(4B) .1536(1) .3353(3) .1121(1) .034(1)
O(5B) .1298(1) .6174(3) .1108(1) .038(1)
O(6B) .1281(1) .3305(3) .0707(1) .033(1)
C(18B) .1447(1) .1815(5) .1305(1) .030(1)
C(19B) .1211(1) .4667(5) .1300(1) .034(1)
C(20B) .1308(1) .2121(5) .0439(1) .028(1)
C(21B) .1467(1) .1225(5) .0405(1) .033(1)
C(22B) .1494(1) .0042(5) .0141(1) .033(1)
C(23B) .1361(1) -.0314(5) -.0095(1) .025(1)
C(24B) .1202(1) .0567(5) -.0049(1) .024(1)
C(25B) .1168(1) .1783(5) .0212(1) .024(1)
C(26B) .0989(1) .2711(5) .0247(1) .027(1)
C(27B) .0921(1) .1600(5) .0530(1) .034(1)
C(28B) .0991(1) .5321(5) .0284(1) .039(1)
C(29B) .0861(1) .2120(5) -.0036(1) .034(1)
C(30B) .1387(1) -.1683(5) -.0385(1) .028(1)
C(31B) .1257(1) -.1019(8) -.0657(1) .061(1)
C(32B) .1372(1) -.4196(6) -.0320(1) .090(2)
C(33B) .1560(1) -.1157(9) -.0490(1) .078(1)
P(1C) .1900(1) .6195(2) .2327(1) .040(1)
O(1C) .1789(1) .7926(4) .2092(1) .037(1)
O(2C) .2030(1) .5133(3) .2103(1) .039(1)
O(3C) .2042(1) .7963(3) .2509(1) .036(1)
C(1C) .1991(1) .8173(5) .1708(1) .027(1)
C(2C) .1877(1) .9462(5) .1906(1) .031(1)
C(3C) .2117(1) .6669(5) .1914(1) .035(1)
C(4C) .2017(1) .8999(5) .2789(1) .030(1)
C(5C) .1867(1) 1.0112(5) .2820(1) .036(1)
C(6C) .1843(1) 1.1226(5) .3091(1) .035(1)
C(7C) .1972(1) 1.1269(5) .3339(1) .026(1)
C(8C) .2123(1) 1.0103(4) .3298(1) .024(1)
C(9C) .2152(1) .8973(5) .3029(1) .025(1)
C(10C) .2325(1) .7802(5) .2996(1) .027(1)
C(11C) .2411(1) .8985(5) .2740(1) .037(1)
C(12C) .2301(1) .5250(5) .2921(1) .038(1)
C(13C) .2448(1) .7997(6) .3294(1) .038(1)
C(14C) .1955(1) 1.2473(5) .3644(1) .027(1)
C(15C) .2100(1) 1.4217(5) .3719(1) .036(1)
C(16C) .1964(1) 1.0682(6) .3903(1) .044(1)
C(17C) .1787(1) 1.3784(6) .3637(1) .043(1)
P(2C) .1888(1) .9755(1) .1033(1) .036(1)
O(4C) .1790(1) .7974(3) .1233(1) .034(1)
O(5C) .2001(1) 1.1156(3) .1305(1) .039(1)
O(6C) .2048(1) .8145(3) .0944(1) .033(1)
C(18C) .1890(1) .6635(5) .1469(1) .030(1)
C(19C) .2098(1) .9906(5) .1552(1) .033(1)
C(20C) .2043(1) .6891(5) .0672(1) .029(1)
C(21C) .1890(1) .5991(5) .0531(1) .035(1)
C(22C) .1887(1) .4754(5) .0260(1) .033(1)
C(23C) .2035(1) .4386(5) .0124(1) .028(1)
C(24C) .2186(1) .5276(5) .0277(1) .026(1)
C(25C) .2196(1) .6502(5) .0551(1) .025(1)
C(26C) .2368(1) .7373(5) .0713(1) .028(1)
C(27C) .2403(1) .6283(5) .1036(1) .035(1)
C(28C) .2369(1) 1.0003(5) .0740(1) .042(1)
C(29C) .2517(1) .6698(6) .0535(1) .039(1)
C(30C) .2032(1) .2981(5) -.0174(1) .030(1)
C(31C) .2196(1) .3272(7) -.0325(1) .058(1)
C(32C) .2010(1) .0458(5) -.0098(1) .048(1)
C(33C) .1885(1) .3757(6) -.0411(1) .043(1)
H(2AA) .0131(1) -.4448(5) .0187(1) .026(7)
H(2AB) .0282(1) -.4444(5) .0457(1) .021(6)
H(3AA) .0532(1) -.1429(5) .0418(1) .030(7)
H(3AB) .0510(1) .0230(5) .0134(1) .028(7)
H(5AA) .0107(1) -.3555(5) .1033(1) .031(7)
H(6AA) .0069(1) -.5543(5) .1473(1) .036(7)
H(8AA) .0559(1) -.4519(5) .1788(1) .018(6)
H(11A) .0667(1) -.3078(22) .0875(1) .041(8)
H(11B) .0757(2) -.4905(6) .1103(2) .042(9)
H(11C) .0854(1) -.2656(18) .1032(2) .029(7)
H(12A) .0599(2) .0824(5) .1087(2) .034(7)
H(12B) .0782(1) .1062(6) .1270(4) .057(9)
H(12C) .0620(2) .1233(5) .1445(2) .058(9)
H(13A) .0760(1) -.1839(21) .1798(1) .028(7)
H(13B) .0910(1) -.1855(22) .1595(2) .049(8)
H(13C) .0816(1) -.4142(6) .1655(2) .031(8)
H(15A) .0388(3) -.9679(15) .1831(2) .050(9)
H(15B) .0414(2) -.9440(18) .2191(2) .040(8)
H(15C) .0533(1) -.8097(6) .1991(4) .072(11)
H(16A) .0262(2) -.3779(18) .2246(2) .073(12)
H(16B) .0455(1) -.4475(26) .2256(2) .081(12)
H(16C) .0333(2) -.5889(10) .2443(1) .054(9)
H(17A) .0037(1) -.6364(7) .1985(5) .094(14)
H(17B) .0116(1) -.8452(31) .2178(2) .057(9)
H(17C) .0088(1) -.8581(29) .1817(3) .107(16)
H(2BA) .0147(1) -.0047(5) -.0094(1) .029(7)
H(2BB) .0303(1) -.0219(5) -.0283(1) .018(6)
H(3BA) .0533(1) -.3414(5) -.0118(1) .026(7)
H(3BB) .0499(1) -.5030(5) .0155(1) .037(8)
H(5BA) .0149(1) -.0835(5) -.0943(1) .033(7)
H(6BA) .0136(1) .1027(5) -.1412(1) .023(7)
H(8BA) .0601(1) -.1301(5) -.1512(1) .017(6)
H(11D) .0801(2) -.0867(10) -.0717(1) .028(8)
H(11E) .0864(1) -.3262(15) -.0587(2) .033(7)
H(11F) .0683(1) -.2382(24) -.0535(1) .055(9)
H(12D) .0584(2) -.6217(5) -.0760(3) .050(9)
H(12E) .0762(1) -.6864(7) -.0861(4) .046(8)
H(12F) .0600(2) -.6762(8) -.1107(1) .055(9)
H(13D) .0855(2) -.1849(6) -.1236(3) .047(10)
H(13E) .0786(1) -.4132(25) -.1393(2) .045(8)
H(13F) .0929(1) -.4212(24) -.1111(2) .048(8)
H(15D) .0525(1) .3364(22) -.2046(1) .031(7)
H(15E) .0626(1) .1687(7) -.1810(4) .047(9)
H(15F) .0537(1) .3857(18) -.1691(2) .050(9)
H(16D) .0351(2) .0145(6) -.2279(1) .038(8)
H(16E) .0246(1) -.1402(18) -.2076(2) .046(9)
H(16F) .0445(1) -.1602(16) -.2045(2) .046(9)
H(17D) .0218(1) .3643(20) -.2091(2) .026(7)
H(17E) .0223(1) .4104(15) -.1736(2) .043(9)
H(17F) .0110(1) .2116(7) -.1891(3) .047(9)
H(2CA) .1512(1) .5582(5) .1652(1) .028(7)
H(2CB) .1358(1) .5555(5) .1848(1) .025(7)
H(3CA) .1135(1) .2225(5) .1745(1) .033(7)
H(3CB) .1168(1) .0384(5) .1498(1) .040(8)
H(5CA) .1522(1) .5253(5) .2565(1) .044(8)
H(6CA) .1535(1) .7117(5) .3034(1) .039(8)
H(8CA) .1068(1) .4786(5) .3127(1) .019(6)
H(11G) .0870(2) .5304(11) .2337(1) .037(8)
H(11H) .0810(1) .2933(16) .2195(2) .045(8)
H911I) .0992(1) .3867(25) .2154(2) .056(9)
H(12G) .1085(2) -.0091(5) .2374(3) .040(8)
H(12H) .0904(1) -.0688(8) .2462(3) .058(10)
H(12I) .1061(2) -.0666(8) .2717(1) .037(8)
H(13G) .0816(2) .4267(6) .2852(3) .037(9)
H(13H) .0882(1) .1947(25) .3003(25) .056(9)
H(13I) .0740(1) .1939(25) .2720(2) .062(10)
H(15G) .1139(1) .9458(21) .3657(1) .029(7)
H(15H) .1040(1) .7813(7) .3415(3) .041(8)
H(15I) .1135(1) .9967(16) .3304(2) .041(8)
H(16G) .1304(2) .6218(5) .3897(1) .035(7)
H(16H) .1415(1) .4673(18) .3706(2) .038(8)
H(16I) .1216(1) .4463(16) .3657(2) .044(9)
H(17G) .1449(1) .9679(20) .3717(2) .034(7)
H(17H) .1449(1) 1.0136(16) .3363(2) .045(9)
H(17I) .1558(1) .8126(7) .3523(3) .050(9)
H(2DA) .1530(1) .0926(5) .1438(1) .037(7)
H(2DB) .1379(1) .0759(5) .1171(1) .031(7)
H(3DA) .1130(1) .3726(5) .1170(1) .044(8)
H(3DB) .1146(1) .5583(5) .1431(1) .029(7)
H(5DA) .1557(1) .1423(5) .0562(1) .026(7)
H(6DA) .1602(1) -.0527(5) .0121(1) .039(8)
H(8DA) .1111(1) .0323(5) -.0202(1) .027(7)
H(11J) .0914(2) -.0029(6) .0501(2) .051(10)
H(11K) .0810(1) .2205(19) .0552(2) .025(7)
H(11L) .0998(1) .1935(22) .0712(1) .037(8)
H(12J) .1035(2) .6006(5) .0110(2) .039(8)
H(12K) .1062(2) .5729(5) .0469(2) .052(9)
H(12L) .0877(1) .5864(6) .0295(4) .066(10)
H(13J) .0900(1) .2760(22) -.0217(1) .035(7)
H(13K) .0751(1) .0746(22) -.0010(2) .031(7)
H(13L) .0852(1) .0486(5) -.0057(2) .037(9)
H(15J) .1257(2) .0613(8) -.0684(3) .147(23)
H(15K) .1145(1) -.1505(35) -.0618(2) .120(17)
H(15L) .1285(2) -.1749(32) -.0841(1) .051(9)
H(16J) .1397(3) -.5060(7) -.0496(2) .091(13)
H(16K) .1258(1) -.4533(9) -.0277(5) .097(16)
H(16L) .1452(2) -.4601(10) -.0145(4) .108(17)
H(17J) .1569(1) .0459(11) -.0525(6) .221(33)
H(17K) .1571(1) -.1973(34) -.0677(3) .058(9)
H(17L) .1649(1) -.1626(40) -.0333(3) .121(17)
H(2EA) .1945(1) 1.0525(5) .2039(1) .035(7)
H(2EB) .1793(1) 1.0344(5) .1773(1) .034(7)
H(3EA) .2185(1) .5779(5) .1786(1) .037(7)
H(3EB) .2194(1) .7642(5) .2047(1) .036(7)
H(5EA) .1780(1) 1.0116(5) .2656(1) .033(7)
H(6EA) .1740(1) 1.1952(5) .3109(1) .045(8)
H(8EA) .2210(1) 1.0086(4) .3462(1) .019(6)
H(11M) .2432(2) 1.0565(8) .2793(2) .033(8)
H(11N) .2337(1) .8893(24) .2549(1) .050(9)
H(110) .2517(1) .8237(17) .2717(2) .039(8)
H(12M) .2410(1) .4542(8) .2917(4) .058(10)
H(12N) .2234(2) .5079(5) .2724(2) .059(10)
H(120) .2243(2) .4530(8) .3076(2) .049(9)
H(13M) .2472(2) .9583(6) .3339(2) .034(9)
H(13N) .2552(1) .7213(22) .3269(1) .034(7)
H(130) .2397(1) .7318(23) .3461(1) .042(8)
H(15M) .2093(1) 1.4869(20) .3919(2) .037(8)
H(15N) .2089(1) 1.5411(15) .3566(2) .044(9)
H(150) .2208(1) 1.3462(7) .3717(4) .059(9)
H(16M) .1956(2) 1.1434(6) .4096(1) .045(8)
H(16N) .2070(1) .9868(20) .3913(3) .061(10)
H(160) .1871(1) .9622(18) .3861(2) .060(10)
H(17M) .1783(1) 1.4533(25) .3831(2) .040(8)
H(17N) .1693(1) 1.2734(7) .3599(4) .073(11)
H(170) .1780(1) 1.4909(21) .3475(3) .059(11)
H(2FA) .1967(1) .5653(5) .1374(1) .030(7)
H(2FB) .1814(1) .5664(5) .1572(1) .039(8)
H(3FA) .2149(1) 1.0985(5) .1706(1) .043(8)
H(3FB) .2191(1) .9105(5) .1470(1) .032(7)
H(5FA) .1790(1) .6220(5) .0620(1) .036(7)
H(6FA) .1784(1) .4159(5) .0168(1) .035(7)
H(8FA) .2286(1) .5031(5) .0190(1) .045(8)
H(11P) .2414(2) .4654(6) .1015(1) .053(10)
H(11Q) .2310(1) .6615(24) .1151(1) .057(9)
H(11R) .2506(1) .6900(21) .1141(2) .042(8)
H(12P) .2350(2) 1.0665(5) .0537(1) .050(9)
H(12Q) .2478(1) 1.0502(6) .0840(3) .059(9)
H(12R) .2281(1) 1.0481(6) .0859(3) .046(9)
H(13P) .2521(1) .5061(6) .0516(6) .028(8)
H(13Q) .2622(1) .7240(24) .0643(2) .051(9)
H(13R) .2500(1) .7372(22) .0333(2) .045(8)
H(15P) .2183(1) .2507(32) -.0521(2) .056(9)
H(15Q) .2290(1) .2619(33) -.0194(2) .075(12)
H(15R) .2216(2) .4873(8) -.0354(4) .139(21)
H(16P) .2003(2) -.0430(7) -.0284(1) .064(10)
H(16Q) .1906(1) .0263(7) -.0005(4) .066(11)
H(16R) .2105(1) -.0047(10) .0043(3) .079(11)
H(17P) .1887(1) .2904(23) -.0598(2) .042(8)
H(17Q) .1897(1) .5361(9) -.0452(3) .084(14)
H(17R) .1778(1) .3494(29) -.0331(2) .067(10)

loop_
_geom_angle_atom_site_label_1
_geom_angle_atom_site_label_2
_geom_angle_atom_site_label_3
_geom_angle
_geom_angle_publ_flag
O(1A) P(1A) O(2A) 100.77(9) no
O(4A) P(2A) O(5A) 100.79(9) no
O(1A) P(1A) O(3A) 101.23(10) no
O(4A) P(2A) O(6A) 101.5(10) no
O(2A) P(1A) O(3A) 94.67(9) no
O(5A) P(2A) O(6A) 94.93(9) no
P(1A) O(1A) C(2A) 118.32(14) no
P(2A) O(4A) C(18A) 118.60(14) no
P(1A) O(2A) C(3A) 119.0(2) no
P(2A) O(5A) C(19A) 118.8(2) no
P(1A) O(3A) C(4A) 123.02(14) no
P(2A) O(6A) C(20A) 123.2(2) no
O(1A) C(2A) C(1A) 111.6(2) no
O(4A) C(18A) C(1A) 111.2(2) no
O(2A) C(3A) C(1A) 112.8(2) no
O(5A) C(19A) C(1A) 112.8(2) no
C(2A) C(1A) C(3A) 110.9(2) no
C(18A) C(1A) C(19A) 110.5(2) no
C(18A) C(1A) C(3A) 108.7(2) no
C(2A) C(1A) C(19A) 108.8(2) no
C(2A) C(1A) C(18A) 112.0(2) no
C(3A) C(1A) C(19A) 105.8(2) no
O(1B) P(1B) O(2B) 100.48(10) no
O(4B) P(2B) O(5B) 100.96(9) no
O(1B) P(1B) O(3B) 101.37(11) no
O(4B) P(2B) O(6B) 101.75(11) no
O(2B) P(1B) O(3B) 95.36(10) no
O(5B) P(2B) O(6B) 94.89(10) no
P(1B) O(1B) C(2B) 118.8(2) no
P(2B) O(4B) C(18B) 118.90(14) no
P(1B) O(2B) C(3B) 119.2(2) no
P(2B) O(5B) C(19B) 118.8(2) no
P(1B) O(3B) C(4B) 122.3(2) no
P(2B) O(6B) C(20B) 122.2(2) no
O(1B) C(2B) C(1B) 111.4(2) no
O(4B) C(18B) C(1B) 111.6(2) no
O(2B) C(3B) C(1B) 112.8(2) no
O(5B) C(19B) C(1B) 112.6(2) no
C(2B) C(1B) C(3B) 110.1(2) no
C(18B) C(1B) C(19B) 110.1(2) no
C(18B) C(1B) C(3B) 109.1(2) no
C(2B) C(1B) C(19B) 108.4(2) no
C(2B) C(1B) C(18B) 112.2(2) no
C(3B) C(1B) C(19B) 106.8(2) no
O(1C) P(1C) O(2C) 100.84(10) no
O(4C) P(2C) O(5C) 100.72(10) no
O(1C) P(1C) O(3C) 101.52(10) no
O(4C) P(2C) O(6C) 100.98(10) no
O(2C) P(1C) O(3C) 95.05(10) no
O(5C) P(2C) O(6C) 95.23(10) no
P(1C) O(1C) C(2C) 119.1(2) no
P(2C) O(4C) C(18C) 118.4(2) no
P(1C) O(2C) C(3C) 119.0(2) no
P(2C) O(5C) C(19C) 119.3(2) no
P(1C) O(3C) C(4C) 122.2(2) no
P(2C) O(6C) C(20C) 123.8(2) no
O(1C) C(2C) C(1C) 112.1(2) no
O(4C) C(18C) C(1C) 111.4(2) no
O(2C) C(3C) C(1C) 111.7(2) no
O(5C) C(19C) C(1C) 113.1(2) no
C(2C) C(1C) C(3C) 109.5(2) no
C(18C) C(1C) C(19C) 111.1(2) no
C(18C) C(1C) C(3C) 108.3(2) no
C(2C) C(1C) C(19C) 108.8(2) no
C(2C) C(1C) C(18C) 112.1(2) no
C(3C) C(1C) C(19C) 106.7(2) no

loop_
_geom_bond_atom_site_label_1
_geom_bond_atom_site_label_2
_geom_bond_distance
_geom_bond_publ_flag
P(1A) O(1A) 1.618(2) no
P(2A) O(4A) 1.616(2) no
P(1A) O(2A) 1.619(2) no
P(2A) O(5A) 1.626(2) no
P(1A) O(3A) 1.654(2) no
P(2A) O(6A) 1.652(2) no
O(1A) C(2A) 1.447(3) no
O(4A) C(18A) 1.451(3) no
O(2A) C(3A) 1.445(3) no
O(5A) C(19A) 1.444(3) no
O(3A) C(4A) 1.392(3) no
O(6A) C(20A) 1.393(3) no
C(1A) C(2A) 1.524(3) no
C(1A) C(18A) 1.527(3) no
C(1A) C(3A) 1.534(3) no
C(1A) C(19A) 1.533(3) no
P(1B) O(1B) 1.617(2) no
P(2B) O(4B) 1.612(2) no
P(1B) O(2B) 1.624(2) no
P(2B) O(5B) 1.620(2) no
P(1B) O(3B) 1.651(2) no
P(2B) O(6B) 1.659(2) no
O(1B) C(2B) 1.452(3) no
O(4B) C(18B) 1.441(3) no
O(2B) C(3B) 1.440(3) no
O(5B) C(19B) 1.447(3) no
O(3B) C(4B) 1.397(3) no
O(6B) C(20B) 1.398(3) no
C(1B) C(2B) 1.525(3) no
C(1B) C(18B) 1.525(3) no
C(1B) C(3B) 1.525(4) no
C(1B) C(19B) 1.528(4) no
P(1C) O(1C) 1.620(2) no
P(2C) O(4C) 1.615(2) no
P(1C) O(2C) 1.624(2) no
P(2C) O(5C) 1.620(2) no
P(1C) O(3C) 1.656(2) no
P(2C) O(6C) 1.657(2) no
O(1C) C(2C) 1.441(3) no
O(4C) C(18C) 1.451(3) no
O(2C) C(3C) 1.445(3) no
O(5C) C(19C) 1.445(3) no
O(3C) C(4C) 1.396(3) no
O(6C) C(20C) 1.392(3) no
C(1C) C(2C) 1.524(3) no
C(1C) C(18C) 1.528(3) no
C(1C) C(3C) 1.528(3) no
C(1C) C(19C) 1.527(4) no
